data_7155616
loop_
_publ_author_name
'Diao, Yunxia'
'Zuo, Zhijun'
'Wang, Hui'
'Liu, Jingjing'
'Luan, Xinjun'

_publ_section_title
;
 Palladium(0)-catalyzed [2+2+1] cyclization of 1,6-enynes with vinyl
 bromides: a highly diastereoselective synthesis of
 terahydro-1H-cyclopenta[c]furans bearing two quaternary carbon centers
;
_journal_name_full 'Org. Biomol. Chem.'
_journal_paper_doi 10.1039/C7OB00768J
_journal_year 2017
_chemical_formula_sum 'C23 H24 O'
_chemical_formula_weight 316.42
_chemical_name_systematic
; 
 ? 
;
_space_group_IT_number 2
_symmetry_cell_setting triclinic
_symmetry_space_group_name_Hall '-P 1'
_symmetry_space_group_name_H-M 'P -1'
_atom_sites_solution_hydrogens geom
_atom_sites_solution_primary direct
_atom_sites_solution_secondary difmap
_audit_creation_method SHELXL-97
_audit_update_record
;
2017-02-11 deposited with the CCDC.
2017-05-05 downloaded from the CCDC.
;
_cell_angle_alpha 62.684(4)
_cell_angle_beta 78.845(4)
_cell_angle_gamma 62.833(3)
_cell_formula_units_Z 2
_cell_length_a 9.968(2)
_cell_length_b 10.431(3)
_cell_length_c 10.921(3)
_cell_measurement_reflns_used 1313
_cell_measurement_temperature 296(2)
_cell_measurement_theta_max 22.40
_cell_measurement_theta_min 2.42
_cell_volume 897.4(4)
_computing_cell_refinement 'Bruker SAINT'
_computing_data_collection 'Bruker APEX2'
_computing_data_reduction 'Bruker SAINT'
_computing_molecular_graphics 'Bruker SHELXTL'
_computing_publication_material 'Bruker SHELXTL'
_computing_structure_refinement 'SHELXL-97 (Sheldrick, 2008)'
_computing_structure_solution 'SHELXS-97 (Sheldrick, 2008)'
_diffrn_ambient_temperature 296(2)
_diffrn_measured_fraction_theta_full 0.986
_diffrn_measured_fraction_theta_max 0.986
_diffrn_measurement_device_type 'Bruker APEX-II CCD'
_diffrn_measurement_method '\f and \w scans'
_diffrn_radiation_monochromator graphite
_diffrn_radiation_source 'fine-focus sealed tube'
_diffrn_radiation_type MoK\a
_diffrn_radiation_wavelength 0.71073
_diffrn_reflns_av_R_equivalents 0.0200
_diffrn_reflns_av_sigmaI/netI 0.0395
_diffrn_reflns_limit_h_max 10
_diffrn_reflns_limit_h_min -11
_diffrn_reflns_limit_k_max 12
_diffrn_reflns_limit_k_min -12
_diffrn_reflns_limit_l_max 13
_diffrn_reflns_limit_l_min -9
_diffrn_reflns_number 4521
_diffrn_reflns_theta_full 25.09
_diffrn_reflns_theta_max 25.09
_diffrn_reflns_theta_min 2.10
_exptl_absorpt_coefficient_mu 0.070
_exptl_absorpt_correction_T_max 0.9901
_exptl_absorpt_correction_T_min 0.9748
_exptl_absorpt_correction_type none
_exptl_crystal_colour colorless
_exptl_crystal_density_diffrn 1.171
_exptl_crystal_density_method 'not measured'
_exptl_crystal_description block
_exptl_crystal_F_000 340
_exptl_crystal_size_max 0.37
_exptl_crystal_size_mid 0.29
_exptl_crystal_size_min 0.14
_refine_diff_density_max 0.122
_refine_diff_density_min -0.182
_refine_diff_density_rms 0.042
_refine_ls_extinction_method none
_refine_ls_goodness_of_fit_ref 1.047
_refine_ls_hydrogen_treatment mixed
_refine_ls_matrix_type full
_refine_ls_number_parameters 219
_refine_ls_number_reflns 3158
_refine_ls_number_restraints 0
_refine_ls_restrained_S_all 1.047
_refine_ls_R_factor_all 0.0717
_refine_ls_R_factor_gt 0.0493
_refine_ls_shift/su_max 0.000
_refine_ls_shift/su_mean 0.000
_refine_ls_structure_factor_coef Fsqd
_refine_ls_weighting_details 'calc w=1/[\s^2^(Fo^2^)+(0.0677P)^2^+0.0843P] where P=(Fo^2^+2Fc^2^)/3'
_refine_ls_weighting_scheme calc
_refine_ls_wR_factor_gt 0.1248
_refine_ls_wR_factor_ref 0.1413
_reflns_number_gt 2215
_reflns_number_total 3158
_reflns_threshold_expression >2sigma(I)
_cod_data_source_file c7ob00768j2.cif
_cod_data_source_block xb9248_0m
_cod_depositor_comments
;
The following automatic conversions were performed:

'_symmetry_cell_setting' value 'Triclinic' changed to 'triclinic'
according to
/home/data/users/saulius/crontab/automatic-downloads/rss-feeds/RSC/lib/dictionaries/cif_core.dic
dictionary named 'cif_core.dic' version 2.4.2 from 2011-04-26.

Automatic conversion script
Id: cif_fix_values 4973 2017-02-22 13:04:09Z antanas 
;
_cod_original_sg_symbol_H-M P-1
_cod_database_code 7155616

loop_
_symmetry_equiv_pos_as_xyz
'x, y, z'
'-x, -y, -z'

loop_
_atom_site_label
_atom_site_type_symbol
_atom_site_fract_x
_atom_site_fract_y
_atom_site_fract_z
_atom_site_U_iso_or_equiv
_atom_site_adp_type
_atom_site_occupancy
_atom_site_symmetry_multiplicity
_atom_site_calc_flag
_atom_site_refinement_flags
O1 O 0.44881(19) 0.6571(2) 0.82281(17) 0.0827(5) Uani 1 1 d .
C1 C 0.2901(3) 0.2373(3) 0.9330(2) 0.0851(8) Uani 1 1 d .
H1A H 0.2865 0.1368 0.9925 0.128 Uiso 1 1 calc R
H1B H 0.1921 0.3219 0.9270 0.128 Uiso 1 1 calc R
H1C H 0.3616 0.2492 0.9698 0.128 Uiso 1 1 calc R
C2 C 0.3373(2) 0.2434(2) 0.7916(2) 0.0576(5) Uani 1 1 d .
C3 C 0.4037(2) 0.1031(2) 0.7736(3) 0.0748(7) Uani 1 1 d .
H3 H 0.4207 0.0071 0.8505 0.090 Uiso 1 1 calc R
C4 C 0.4450(2) 0.1015(3) 0.6467(3) 0.0795(7) Uani 1 1 d .
H4 H 0.4893 0.0059 0.6382 0.095 Uiso 1 1 calc R
C5 C 0.4202(2) 0.2418(3) 0.5332(3) 0.0724(6) Uani 1 1 d .
H5 H 0.4470 0.2423 0.4466 0.087 Uiso 1 1 calc R
C6 C 0.3555(2) 0.3824(2) 0.5471(2) 0.0585(5) Uani 1 1 d .
H6 H 0.3386 0.4772 0.4688 0.070 Uiso 1 1 calc R
C7 C 0.31461(19) 0.3869(2) 0.67502(19) 0.0473(4) Uani 1 1 d .
C8 C 0.24638(19) 0.53905(19) 0.68997(17) 0.0440(4) Uani 1 1 d .
C9 C 0.2996(2) 0.5731(2) 0.76841(17) 0.0479(5) Uani 1 1 d .
C10 C 0.4486(2) 0.5144(3) 0.8316(2) 0.0669(6) Uani 1 1 d .
H10A H 0.4566 0.4370 0.9267 0.080 Uiso 1 1 calc R
H10B H 0.5311 0.4666 0.7804 0.080 Uiso 1 1 calc R
C11 C 0.3077(3) 0.7917(3) 0.7673(2) 0.0732(6) Uani 1 1 d .
H11A H 0.3177 0.8570 0.6712 0.088 Uiso 1 1 calc R
H11B H 0.2746 0.8564 0.8181 0.088 Uiso 1 1 calc R
C12 C 0.1956(2) 0.7244(2) 0.78172(19) 0.0528(5) Uani 1 1 d .
C13 C 0.0808(2) 0.8081(2) 0.6639(2) 0.0595(5) Uani 1 1 d .
H13A H 0.1031 0.8904 0.5859 0.071 Uiso 1 1 calc R
H13B H -0.0204 0.8570 0.6940 0.071 Uiso 1 1 calc R
C14 C 0.09304(19) 0.6783(2) 0.62224(18) 0.0475(5) Uani 1 1 d .
C15 C 0.10052(19) 0.73943(19) 0.46440(18) 0.0439(4) Uani 1 1 d .
C16 C 0.2176(2) 0.7826(2) 0.39660(19) 0.0524(5) Uani 1 1 d .
H16 H 0.2878 0.7744 0.4479 0.063 Uiso 1 1 calc R
C17 C 0.2315(2) 0.8371(2) 0.2559(2) 0.0589(5) Uani 1 1 d .
H17 H 0.3106 0.8649 0.2135 0.071 Uiso 1 1 calc R
C18 C 0.1292(3) 0.8506(2) 0.1780(2) 0.0659(6) Uani 1 1 d .
H18 H 0.1388 0.8865 0.0829 0.079 Uiso 1 1 calc R
C19 C 0.0124(3) 0.8105(3) 0.2422(2) 0.0696(6) Uani 1 1 d .
H19 H -0.0580 0.8201 0.1900 0.084 Uiso 1 1 calc R
C20 C -0.0022(2) 0.7560(2) 0.3837(2) 0.0565(5) Uani 1 1 d .
H20 H -0.0825 0.7300 0.4251 0.068 Uiso 1 1 calc R
C21 C 0.1238(3) 0.6895(3) 0.9241(2) 0.0750(7) Uani 1 1 d .
H21A H 0.0674 0.6304 0.9372 0.113 Uiso 1 1 calc R
H21B H 0.0575 0.7879 0.9303 0.113 Uiso 1 1 calc R
H21C H 0.2015 0.6283 0.9941 0.113 Uiso 1 1 calc R
C22 C -0.0304(2) 0.6202(3) 0.6783(2) 0.0628(6) Uani 1 1 d .
H22 H -0.0114 0.5256 0.6755 0.075 Uiso 1 1 calc R
C23 C -0.1591(3) 0.6845(4) 0.7298(3) 0.0937(8) Uani 1 1 d .
H23A H -0.1853 0.7792 0.7357 0.112 Uiso 1 1 calc R
H23B H -0.2250 0.6357 0.7607 0.112 Uiso 1 1 calc R

loop_
_atom_site_aniso_label
_atom_site_aniso_U_11
_atom_site_aniso_U_22
_atom_site_aniso_U_33
_atom_site_aniso_U_23
_atom_site_aniso_U_13
_atom_site_aniso_U_12
O1 0.0867(12) 0.0906(12) 0.0906(12) -0.0388(9) -0.0138(9) -0.0466(10)
C1 0.0989(19) 0.0624(14) 0.0686(15) -0.0021(12) -0.0091(13) -0.0358(14)
C2 0.0476(11) 0.0450(11) 0.0732(14) -0.0164(10) -0.0090(9) -0.0189(9)
C3 0.0619(14) 0.0450(12) 0.111(2) -0.0201(12) -0.0174(13) -0.0229(10)
C4 0.0567(14) 0.0637(15) 0.138(2) -0.0622(17) 0.0019(14) -0.0213(11)
C5 0.0626(14) 0.0764(16) 0.1048(18) -0.0607(15) 0.0103(12) -0.0311(12)
C6 0.0573(12) 0.0562(12) 0.0704(13) -0.0357(10) 0.0026(10) -0.0222(10)
C7 0.0399(10) 0.0439(10) 0.0592(11) -0.0225(9) -0.0055(8) -0.0156(8)
C8 0.0466(10) 0.0404(9) 0.0397(9) -0.0131(7) -0.0016(8) -0.0173(8)
C9 0.0545(11) 0.0475(10) 0.0393(10) -0.0157(8) -0.0038(8) -0.0206(9)
C10 0.0701(14) 0.0722(14) 0.0619(13) -0.0280(11) -0.0126(11) -0.0279(12)
C11 0.0882(17) 0.0729(15) 0.0792(16) -0.0423(13) 0.0045(13) -0.0413(14)
C12 0.0650(12) 0.0517(11) 0.0479(11) -0.0255(9) 0.0026(9) -0.0254(9)
C13 0.0654(13) 0.0476(10) 0.0586(12) -0.0259(9) -0.0038(10) -0.0131(9)
C14 0.0453(10) 0.0450(10) 0.0475(10) -0.0188(8) -0.0010(8) -0.0154(8)
C15 0.0423(10) 0.0377(9) 0.0492(10) -0.0174(8) -0.0051(8) -0.0136(8)
C16 0.0496(11) 0.0536(11) 0.0531(12) -0.0169(9) -0.0078(9) -0.0233(9)
C17 0.0560(12) 0.0562(12) 0.0583(13) -0.0180(10) 0.0033(10) -0.0258(10)
C18 0.0773(15) 0.0696(14) 0.0488(12) -0.0231(10) 0.0001(11) -0.0311(12)
C19 0.0719(14) 0.0898(16) 0.0599(13) -0.0337(12) -0.0107(11) -0.0376(13)
C20 0.0494(11) 0.0668(12) 0.0614(13) -0.0289(10) -0.0019(9) -0.0281(10)
C21 0.0945(17) 0.0791(15) 0.0570(13) -0.0373(12) 0.0139(12) -0.0372(14)
C22 0.0525(12) 0.0674(13) 0.0585(12) -0.0186(10) 0.0000(10) -0.0251(10)
C23 0.0631(15) 0.123(2) 0.0867(18) -0.0423(16) 0.0146(13) -0.0402(15)

loop_
_atom_type_symbol
_atom_type_description
_atom_type_scat_dispersion_real
_atom_type_scat_dispersion_imag
_atom_type_scat_source
C C 0.0033 0.0016 'International Tables Vol C Tables 4.2.6.8 and 6.1.1.4'
H H 0.0000 0.0000 'International Tables Vol C Tables 4.2.6.8 and 6.1.1.4'
O O 0.0106 0.0060 'International Tables Vol C Tables 4.2.6.8 and 6.1.1.4'

loop_
_geom_angle_atom_site_label_1
_geom_angle_atom_site_label_2
_geom_angle_atom_site_label_3
_geom_angle
C11 O1 C10 110.86(15)
C2 C1 H1A 109.5
C2 C1 H1B 109.5
H1A C1 H1B 109.5
C2 C1 H1C 109.5
H1A C1 H1C 109.5
H1B C1 H1C 109.5
C3 C2 C7 118.1(2)
C3 C2 C1 119.73(19)
C7 C2 C1 122.19(18)
C4 C3 C2 122.5(2)
C4 C3 H3 118.8
C2 C3 H3 118.8
C5 C4 C3 119.2(2)
C5 C4 H4 120.4
C3 C4 H4 120.4
C4 C5 C6 119.9(2)
C4 C5 H5 120.1
C6 C5 H5 120.1
C5 C6 C7 121.9(2)
C5 C6 H6 119.0
C7 C6 H6 119.0
C6 C7 C2 118.37(18)
C6 C7 C8 121.82(16)
C2 C7 C8 119.80(17)
C9 C8 C7 126.28(16)
C9 C8 C14 109.88(16)
C7 C8 C14 123.71(15)
C8 C9 C10 136.52(18)
C8 C9 C12 114.84(16)
C10 C9 C12 107.75(16)
O1 C10 C9 103.51(16)
O1 C10 H10A 111.1
C9 C10 H10A 111.1
O1 C10 H10B 111.1
C9 C10 H10B 111.1
H10A C10 H10B 109.0
O1 C11 C12 106.22(16)
O1 C11 H11A 110.5
C12 C11 H11A 110.5
O1 C11 H11B 110.5
C12 C11 H11B 110.5
H11A C11 H11B 108.7
C9 C12 C11 100.00(16)
C9 C12 C21 110.91(16)
C11 C12 C21 110.85(17)
C9 C12 C13 102.33(14)
C11 C12 C13 118.29(17)
C21 C12 C13 113.11(18)
C12 C13 C14 107.13(15)
C12 C13 H13A 110.3
C14 C13 H13A 110.3
C12 C13 H13B 110.3
C14 C13 H13B 110.3
H13A C13 H13B 108.5
C22 C14 C15 110.93(15)
C22 C14 C8 108.85(14)
C15 C14 C8 110.18(14)
C22 C14 C13 114.56(16)
C15 C14 C13 109.67(14)
C8 C14 C13 102.30(14)
C20 C15 C16 117.03(17)
C20 C15 C14 124.26(16)
C16 C15 C14 118.70(15)
C17 C16 C15 121.71(17)
C17 C16 H16 119.1
C15 C16 H16 119.1
C18 C17 C16 120.24(19)
C18 C17 H17 119.9
C16 C17 H17 119.9
C17 C18 C19 119.0(2)
C17 C18 H18 120.5
C19 C18 H18 120.5
C18 C19 C20 120.87(19)
C18 C19 H19 119.6
C20 C19 H19 119.6
C15 C20 C19 121.09(19)
C15 C20 H20 119.5
C19 C20 H20 119.5
C12 C21 H21A 109.5
C12 C21 H21B 109.5
H21A C21 H21B 109.5
C12 C21 H21C 109.5
H21A C21 H21C 109.5
H21B C21 H21C 109.5
C23 C22 C14 128.9(2)
C23 C22 H22 115.5
C14 C22 H22 115.5
C22 C23 H23A 120.0
C22 C23 H23B 120.0
H23A C23 H23B 120.0

loop_
_geom_bond_atom_site_label_1
_geom_bond_atom_site_label_2
_geom_bond_distance
O1 C11 1.436(3)
O1 C10 1.448(2)
C1 C2 1.505(3)
C1 H1A 0.9600
C1 H1B 0.9600
C1 H1C 0.9600
C2 C3 1.396(3)
C2 C7 1.402(3)
C3 C4 1.373(4)
C3 H3 0.9300
C4 C5 1.365(3)
C4 H4 0.9300
C5 C6 1.376(3)
C5 H5 0.9300
C6 C7 1.394(3)
C6 H6 0.9300
C7 C8 1.489(2)
C8 C9 1.330(2)
C8 C14 1.555(2)
C9 C10 1.495(3)
C9 C12 1.498(3)
C10 H10A 0.9700
C10 H10B 0.9700
C11 C12 1.521(3)
C11 H11A 0.9700
C11 H11B 0.9700
C12 C21 1.533(3)
C12 C13 1.535(3)
C13 C14 1.564(3)
C13 H13A 0.9700
C13 H13B 0.9700
C14 C22 1.519(3)
C14 C15 1.539(2)
C15 C20 1.380(2)
C15 C16 1.397(3)
C16 C17 1.375(3)
C16 H16 0.9300
C17 C18 1.371(3)
C17 H17 0.9300
C18 C19 1.372(3)
C18 H18 0.9300
C19 C20 1.383(3)
C19 H19 0.9300
C20 H20 0.9300
C21 H21A 0.9600
C21 H21B 0.9600
C21 H21C 0.9600
C22 C23 1.301(3)
C22 H22 0.9300
C23 H23A 0.9300
C23 H23B 0.9300

loop_
_geom_torsion_atom_site_label_1
_geom_torsion_atom_site_label_2
_geom_torsion_atom_site_label_3
_geom_torsion_atom_site_label_4
_geom_torsion
C7 C2 C3 C4 -0.9(3)
C1 C2 C3 C4 178.0(2)
C2 C3 C4 C5 -0.2(3)
C3 C4 C5 C6 0.5(3)
C4 C5 C6 C7 0.4(3)
C5 C6 C7 C2 -1.6(3)
C5 C6 C7 C8 179.24(18)
C3 C2 C7 C6 1.8(3)
C1 C2 C7 C6 -177.11(19)
C3 C2 C7 C8 -179.02(17)
C1 C2 C7 C8 2.1(3)
C6 C7 C8 C9 -122.7(2)
C2 C7 C8 C9 58.1(3)
C6 C7 C8 C14 62.0(2)
C2 C7 C8 C14 -117.15(19)
C7 C8 C9 C10 21.9(3)
C14 C8 C9 C10 -162.3(2)
C7 C8 C9 C12 -170.56(16)
C14 C8 C9 C12 5.2(2)
C11 O1 C10 C9 3.6(2)
C8 C9 C10 O1 144.0(2)
C12 C9 C10 O1 -24.1(2)
C10 O1 C11 C12 17.7(2)
C8 C9 C12 C11 -137.38(18)
C10 C9 C12 C11 33.62(19)
C8 C9 C12 C21 105.6(2)
C10 C9 C12 C21 -83.4(2)
C8 C9 C12 C13 -15.3(2)
C10 C9 C12 C13 155.70(16)
O1 C11 C12 C9 -30.8(2)
O1 C11 C12 C21 86.3(2)
O1 C11 C12 C13 -140.70(18)
C9 C12 C13 C14 18.63(19)
C11 C12 C13 C14 127.26(18)
C21 C12 C13 C14 -100.74(19)
C9 C8 C14 C22 -114.57(18)
C7 C8 C14 C22 61.4(2)
C9 C8 C14 C15 123.58(16)
C7 C8 C14 C15 -60.5(2)
C9 C8 C14 C13 7.03(19)
C7 C8 C14 C13 -177.03(15)
C12 C13 C14 C22 101.56(19)
C12 C13 C14 C15 -132.96(16)
C12 C13 C14 C8 -16.04(19)
C22 C14 C15 C20 6.9(2)
C8 C14 C15 C20 127.48(18)
C13 C14 C15 C20 -120.66(19)
C22 C14 C15 C16 -173.63(16)
C8 C14 C15 C16 -53.0(2)
C13 C14 C15 C16 58.8(2)
C20 C15 C16 C17 -0.9(3)
C14 C15 C16 C17 179.55(16)
C15 C16 C17 C18 0.1(3)
C16 C17 C18 C19 0.6(3)
C17 C18 C19 C20 -0.5(3)
C16 C15 C20 C19 1.0(3)
C14 C15 C20 C19 -179.47(17)
C18 C19 C20 C15 -0.4(3)
C15 C14 C22 C23 -108.8(3)
C8 C14 C22 C23 129.8(2)
C13 C14 C22 C23 16.0(3)
